data_4003840
loop_
_publ_author_name
'Varela, Aurea'
'G\'omez-Recio, Isabel'
'Serrador, Laura'
'Hernando, Mar\'ia'
'Matesanz, Emilio'
'Torres-Pardo, Almudena'
'Fern\'andez-D\'iaz, Mar\'ia Teresa'
'Mart\'inez, Jose L.'
'Gonell, Francisco'
'Rousse, Gwenaelle'
'Sanchez, Cl\'ement'
'Laberty-Robert, Christel'
'Portehault, David'
'Gonz\'alez-Calbet, Jos\'e M.'
'Parras, Marina'

_publ_section_title
;
 Hydroxyapatites as Versatile Inorganic Hosts of Unusual Pentavalent
 Manganese Cations
;
_journal_issue 24
_journal_name_full 'Chemistry of Materials'
_journal_page_first 10584
_journal_page_last 10593
_journal_paper_doi 10.1021/acs.chemmater.0c03673
_journal_volume 32
_journal_year 2020
_chemical_formula_structural Sr5(MnO4)3F0.90(OH)0.10
_chemical_formula_sum 'F0.9 H0.1 Mn3 O12.1 Sr5'
_chemical_formula_weight 813.7
_space_group_IT_number 176
_space_group_name_Hall '-P 6c'
_space_group_name_H-M_alt 'P 63/m'
_symmetry_cell_setting hexagonal
_symmetry_space_group_name_Hall '-P 6c'
_symmetry_space_group_name_H-M 'P 63/m'
_cell_angle_alpha 90.0000
_cell_angle_beta 90.0000
_cell_angle_gamma 120.000
_cell_formula_units_Z 2
_cell_length_a 9.90381(9)
_cell_length_b 9.90381(9)
_cell_length_c 7.44188(9)
_cell_measurement_temperature 300
_cell_volume 632.147(11)
_computing_structure_refinement FULLPROF
_diffrn_ambient_temperature 300
_diffrn_measurement_device_type 'High-resolution two-axis diffractometer'
_diffrn_radiation_monochromator Ge[115]
_diffrn_radiation_type neutron
_diffrn_radiation_wavelength 1.59400
_diffrn_source 'nuclear reactor'
_diffrn_source_type 'D2B Institute Laue Langevin'
_exptl_crystal_density_diffrn 4.275
_exptl_crystal_description prism
_pd_char_colour green
_pd_instr_location ' 'Institute Laue Langevin, Grenoble (France)''
_pd_meas_2theta_range_inc 0.050018
_pd_meas_2theta_range_max 159.95000
_pd_meas_2theta_range_min 0.05000
_pd_meas_number_of_points 3199
_pd_proc_2theta_range_inc 0.050018
_pd_proc_2theta_range_max 159.9674
_pd_proc_2theta_range_min 0.0674
_pd_proc_ls_pref_orient_corr ' ?'
_pd_proc_ls_prof_R_factor 1.8197
_pd_proc_ls_prof_wR_expected 1.1246
_pd_proc_ls_prof_wR_factor 2.4422
_pd_proc_wavelength 1.594000
_pd_spec_mounting ' ?'
_pd_spec_mount_mode transmission
_pd_spec_shape cylinder
_refine_ls_goodness_of_fit_all 2.2
_refine_ls_number_parameters 27
_refine_ls_number_reflns 466
_refine_ls_number_restraints 1
_refine_ls_R_I_factor 2.0410
_cod_data_source_file cm0c03673_si_002.cif
_cod_data_source_block FApMn
_cod_depositor_comments
;
The following automatic conversions were performed:

data item '_symmetry_cell_setting' value 'Hexagonal' was changed to
'hexagonal' in accordance with the
/home/data/users/saulius/crontab/automatic-downloads/rss-feeds/ACS/lib/dictionaries/cif_core.dic
dictionary named 'cif_core.dic' version 2.4.2 last updated on
2011-04-26.

Automatic conversion script
Id: cif_fix_values 7556 2019-12-06 15:28:31Z antanas 

 Adding full bibliography for 4003840--4003843.cif.
;
_cod_original_cell_volume 632.147(12)
_cod_original_formula_sum 'F0.90 H0.10 Mn3 O12.10 Sr5'
_cod_database_code 4003840
_pd_proc_ls_prof_cr_factor 5.9129
_pd_proc_ls_prof_cwr_factor 6.7060
_pd_proc_ls_prof_cwr_expected 3.0882
_pd_proc_ls_prof_chi2 4.7154
_pd_proc_ls_prof_echi2 4.7156

loop_
_symmetry_equiv_pos_as_xyz
x,y,z
x-y,x,z+1/2
-y,x-y,z
-x,-y,z+1/2
-x+y,-x,z
y,-x+y,z+1/2
-x,-y,-z
-x+y,-x,-z+1/2
y,-x+y,-z
x,y,-z+1/2
x-y,x,-z
-y,x-y,-z+1/2

loop_
_atom_site_label
_atom_site_fract_x
_atom_site_fract_y
_atom_site_fract_z
_atom_site_U_iso_or_equiv
_atom_site_occupancy
_atom_site_adp_type
_atom_site_type_symbol
Sr1 0.33333 0.66666 0.0029(4) 0.0134(5) 1.00000 Uiso Sr
Sr2 0.2388(2) 0.9887(3) 0.25000 0.0120(4) 1.00000 Uiso Sr
Mn 0.4012(5) 0.3669(4) 0.25000 0.0189(11) 1.00000 Uiso Mn
O1 0.3149(3) 0.4805(3) 0.25000 0.0211(6) 1.00000 Uiso O
O2 0.5919(3) 0.4677(3) 0.25000 0.0119(6) 1.00000 Uiso O
O3 0.3421(2) 0.2494(2) 0.07312(18) 0.0167(4) 1.00000 Uiso O
OH 0.00000 0.00000 0.19204(13) 0.0231(15) 0.051(11) Uiso O
F 0.00000 0.00000 0.25000 0.0231(15) 0.90(2) Uiso F
H 0.00000 0.00000 0.06707(13) 0.02(3) 0.051(11) Uiso H

loop_
_atom_type_symbol
_atom_type_scat_length_neutron
_atom_type_scat_source
F 0.56540 V.F._Sears_Neutron_News_3_26_(1992)
O 0.58030 V.F._Sears_Neutron_News_3_26_(1992)
H -0.37390 V.F._Sears_Neutron_News_3_26_(1992)
Sr 0.70200 V.F._Sears_Neutron_News_3_26_(1992)
Mn -0.37300 V.F._Sears_Neutron_News_3_26_(1992)

loop_
_geom_angle_atom_site_label_1
_geom_angle_atom_site_label_2
_geom_angle_atom_site_label_3
_geom_angle
_geom_angle_site_symmetry_1
_geom_angle_site_symmetry_3
_geom_angle_publ_flag
O1 Sr2 O2 100.82(15) 5_565 3_665 ?
O1 Sr2 O3 148.29(18) 5_565 1_565 ?
O1 Sr2 O3 71.41(11) 5_565 6_565 ?
O1 Sr2 O3 71.41(11) 5_565 9_565 ?
O1 Sr2 O3 148.29(18) 5_565 10_565 ?
O1 Sr2 OH 108.63(17) 5_565 1_565 ?
O1 Sr2 OH 108.63(17) 5_565 8_565 ?
O1 Sr2 F 108.94(17) 5_565 1_565 ?
O1 Sr2 H 106.43(15) 5_565 1_565 ?
O1 Sr2 H 106.43(15) 5_565 8_565 ?
O2 Sr2 O3 72.29(14) 3_665 1_565 ?
O2 Sr2 O3 87.11(11) 3_665 6_565 ?
O2 Sr2 O3 87.11(11) 3_665 9_565 ?
O2 Sr2 O3 72.29(14) 3_665 10_565 ?
O2 Sr2 OH 148.73(16) 3_665 1_565 ?
O2 Sr2 OH 148.73(16) 3_665 8_565 ?
O2 Sr2 F 150.24(16) 3_665 1_565 ?
O2 Sr2 H 139.19(15) 3_665 1_565 ?
O2 Sr2 H 139.19(15) 3_665 8_565 ?
O3 Sr2 O3 136.85(12) 1_565 6_565 ?
O3 Sr2 O3 77.27(11) 1_565 9_565 ?
O3 Sr2 O3 60.61(10) 1_565 10_565 ?
O3 Sr2 OH 77.10(10) 1_565 1_565 ?
O3 Sr2 OH 87.34(10) 1_565 8_565 ?
O3 Sr2 F 82.13(10) 1_565 1_565 ?
O3 Sr2 H 68.50(9) 1_565 1_565 ?
O3 Sr2 H 97.34(9) 1_565 8_565 ?
O3 Sr2 O3 140.50(10) 6_565 9_565 ?
O3 Sr2 O3 77.27(11) 6_565 10_565 ?
O3 Sr2 OH 111.80(11) 6_565 1_565 ?
O3 Sr2 OH 92.37(10) 6_565 8_565 ?
O3 Sr2 F 102.10(10) 6_565 1_565 ?
O3 Sr2 H 130.07(10) 6_565 1_565 ?
O3 Sr2 H 73.84(9) 6_565 8_565 ?
O3 Sr2 O3 136.85(12) 9_565 10_565 ?
O3 Sr2 OH 92.37(10) 9_565 1_565 ?
O3 Sr2 OH 111.80(11) 9_565 8_565 ?
O3 Sr2 F 102.10(10) 9_565 1_565 ?
O3 Sr2 H 73.84(9) 9_565 1_565 ?
O3 Sr2 H 130.07(10) 9_565 8_565 ?
O3 Sr2 OH 87.34(10) 10_565 1_565 ?
O3 Sr2 OH 77.10(10) 10_565 8_565 ?
O3 Sr2 F 82.13(10) 10_565 1_565 ?
O3 Sr2 H 97.34(9) 10_565 1_565 ?
O3 Sr2 H 68.50(9) 10_565 8_565 ?
H Sr2 H 58.66(7) 1_565 8_565 ?
O1 Sr1 O1 73.56(13) 1_555 3_665 ?
O1 Sr1 O1 73.56(17) 1_555 5_565 ?
O1 Sr1 O2 123.70(15) 1_555 2_554 ?
O1 Sr1 O2 95.01(10) 1_555 4_664 ?
O1 Sr1 O2 156.49(15) 1_555 6_564 ?
O1 Sr1 O3 90.92(10) 1_555 7_665 ?
O1 Sr1 O3 141.08(17) 1_555 9_565 ?
O1 Sr1 O3 67.81(9) 1_555 11_555 ?
O1 Sr1 O1 73.56(14) 3_665 5_565 ?
O1 Sr1 O2 156.49(13) 3_665 2_554 ?
O1 Sr1 O2 123.69(13) 3_665 4_664 ?
O1 Sr1 O2 95.01(9) 3_665 6_564 ?
O1 Sr1 O3 67.81(10) 3_665 7_665 ?
O1 Sr1 O3 90.92(13) 3_665 9_565 ?
O1 Sr1 O3 141.08(11) 3_665 11_555 ?
O1 Sr1 O2 95.01(10) 5_565 2_554 ?
O1 Sr1 O2 156.49(18) 5_565 4_664 ?
O1 Sr1 O2 123.69(12) 5_565 6_564 ?
O1 Sr1 O3 141.08(16) 5_565 7_665 ?
O1 Sr1 O3 67.81(10) 5_565 9_565 ?
O1 Sr1 O3 90.92(12) 5_565 11_555 ?
O2 Sr1 O2 73.98(16) 2_554 4_664 ?
O2 Sr1 O2 73.98(12) 2_554 6_564 ?
O2 Sr1 O3 122.66(14) 2_554 7_665 ?
O2 Sr1 O3 65.61(10) 2_554 9_565 ?
O2 Sr1 O3 57.24(10) 2_554 11_555 ?
O2 Sr1 O2 73.98(15) 4_664 6_564 ?
O2 Sr1 O3 57.24(9) 4_664 7_665 ?
O2 Sr1 O3 122.65(17) 4_664 9_565 ?
O2 Sr1 O3 65.61(10) 4_664 11_555 ?
O2 Sr1 O3 65.61(11) 6_564 7_665 ?
O2 Sr1 O3 57.24(10) 6_564 9_565 ?
O2 Sr1 O3 122.66(12) 6_564 11_555 ?
O3 Sr1 O3 116.40(13) 7_665 9_565 ?
O3 Sr1 O3 116.40(9) 7_665 11_555 ?
O3 Sr1 O3 116.40(11) 9_565 11_555 ?
O1 Mn O2 113.6(4) 1_555 1_555 ?
O1 Mn O3 110.0(3) 1_555 1_555 ?
O1 Mn O3 110.0(3) 1_555 10_555 ?
O2 Mn O3 108.8(2) 1_555 1_555 ?
O2 Mn O3 108.8(2) 1_555 10_555 ?
O3 Mn O3 105.12(16) 1_555 10_555 ?
Sr2 O1 Sr1 104.88(12) 3_665 1_555 ?
Sr2 O1 Sr1 104.88(12) 3_665 8_565 ?
Sr2 O1 Mn 98.8(3) 3_665 1_555 ?
Sr2 O1 O2 131.12(17) 3_665 1_555 ?
Sr2 O1 O3 80.21(13) 3_665 1_555 ?
Sr2 O1 O3 80.21(13) 3_665 10_555 ?
Sr1 O1 Sr1 92.52(17) 1_555 8_565 ?
Sr1 O1 Mn 126.5(3) 1_555 1_555 ?
Sr1 O1 O2 108.35(17) 1_555 1_555 ?
Sr1 O1 O3 104.72(13) 1_555 1_555 ?
Sr1 O1 O3 160.27(15) 1_555 10_555 ?
Sr1 O1 Mn 126.5(3) 8_565 1_555 ?
Sr1 O1 O2 108.35(17) 8_565 1_555 ?
Sr1 O1 O3 160.27(15) 8_565 1_555 ?
Sr1 O1 O3 104.72(13) 8_565 10_555 ?
O2 O1 O3 57.42(13) 1_555 1_555 ?
O2 O1 O3 57.42(13) 1_555 10_555 ?
O3 O1 O3 56.80(11) 1_555 10_555 ?
Sr2 O2 Sr1 114.60(16) 5_565 2_655 ?
Sr2 O2 Sr1 114.60(16) 5_565 7_665 ?
Sr2 O2 Mn 124.4(3) 5_565 1_555 ?
Sr2 O2 O1 90.29(15) 5_565 1_555 ?
Sr2 O2 O3 136.15(14) 5_565 1_555 ?
Sr2 O2 O3 136.15(14) 5_565 10_555 ?
Sr1 O2 Sr1 91.99(17) 2_655 7_665 ?
Sr1 O2 Mn 102.9(3) 2_655 1_555 ?
Sr1 O2 O1 123.65(18) 2_655 1_555 ?
Sr1 O2 O3 108.96(13) 2_655 1_555 ?
Sr1 O2 O3 67.55(10) 2_655 10_555 ?
Sr1 O2 Mn 102.9(3) 7_665 1_555 ?
Sr1 O2 O1 123.65(18) 7_665 1_555 ?
Sr1 O2 O3 67.55(10) 7_665 1_555 ?
Sr1 O2 O3 108.96(13) 7_665 10_555 ?
O1 O2 O3 60.52(13) 1_555 1_555 ?
O1 O2 O3 60.52(13) 1_555 10_555 ?
O3 O2 O3 58.85(8) 1_555 10_555 ?
Sr2 O3 Sr2 118.62(12) 1_545 2_654 ?
Sr2 O3 Sr1 102.06(10) 1_545 7_665 ?
Sr2 O3 Mn 96.9(2) 1_545 1_555 ?
Sr2 O3 O1 115.24(19) 1_545 1_555 ?
Sr2 O3 O2 107.32(14) 1_545 1_555 ?
Sr2 O3 O3 59.69(10) 1_545 10_555 ?
Sr2 O3 Sr1 98.47(9) 2_654 7_665 ?
Sr2 O3 Mn 140.32(12) 2_654 1_555 ?
Sr2 O3 O1 107.54(11) 2_654 1_555 ?
Sr2 O3 O2 131.45(9) 2_654 1_555 ?
Sr2 O3 O3 160.25(8) 2_654 10_555 ?
Sr1 O3 Mn 90.1(2) 7_665 1_555 ?
Sr1 O3 O1 113.69(15) 7_665 1_555 ?
Sr1 O3 O2 55.21(9) 7_665 1_555 ?
Sr1 O3 O3 101.08(11) 7_665 10_555 ?
O1 O3 O2 62.06(14) 1_555 1_555 ?
O1 O3 O3 61.60(12) 1_555 10_555 ?
O2 O3 O3 60.57(8) 1_555 10_555 ?
Sr2 OH Sr2 117.00(20) 1_545 3_665 ?
Sr2 OH Sr2 117.00(12) 1_545 5_455 ?
Sr2 OH OH 100.09(9) 1_545 7_555 ?
Sr2 OH F 79.9(4) 1_545 1_555 ?
Sr2 OH H 100.09(19) 1_545 1_555 ?
Sr2 OH H 79.91(8) 1_545 2_555 ?
Sr2 OH H 100.09(11) 1_545 7_555 ?
Sr2 OH Sr2 117.00(16) 3_665 5_455 ?
Sr2 OH OH 100.09(10) 3_665 7_555 ?
Sr2 OH F 79.9(4) 3_665 1_555 ?
Sr2 OH H 100.1(2) 3_665 1_555 ?
Sr2 OH H 79.91(10) 3_665 2_555 ?
Sr2 OH H 100.09(13) 3_665 7_555 ?
Sr2 OH OH 100.09(6) 5_455 7_555 ?
Sr2 OH F 79.9(3) 5_455 1_555 ?
Sr2 OH H 100.09(14) 5_455 1_555 ?
Sr2 OH H 79.91(6) 5_455 2_555 ?
Sr2 OH H 100.09(8) 5_455 7_555 ?
OH OH F 180.00(20) 7_555 1_555 ?
OH OH H 179.97(7) 7_555 2_555 ?
F OH H 180.0(2) 1_555 1_555 ?
F OH H 180.0(2) 1_555 7_555 ?
H OH H 180.00(14) 1_555 2_555 ?
H OH H 180.00(8) 2_555 7_555 ?
Sr2 F Sr2 120.0(2) 1_545 3_665 ?
Sr2 F Sr2 120.00(13) 1_545 5_455 ?
Sr2 F OH 90.0(4) 1_545 1_555 ?
Sr2 F H 90.00(13) 1_545 1_555 ?
Sr2 F H 90.00(9) 1_545 2_555 ?
Sr2 F H 90.00(9) 1_545 7_555 ?
Sr2 F Sr2 120.00(17) 3_665 5_455 ?
Sr2 F OH 90.0(4) 3_665 1_555 ?
Sr2 F H 90.00(16) 3_665 1_555 ?
Sr2 F H 90.00(11) 3_665 2_555 ?
Sr2 F H 90.00(11) 3_665 7_555 ?
Sr2 F OH 90.0(3) 5_455 1_555 ?
Sr2 F H 90.00(10) 5_455 1_555 ?
Sr2 F H 90.00(7) 5_455 2_555 ?
Sr2 F H 90.00(7) 5_455 7_555 ?
OH F H 180.0(3) 1_555 2_555 ?
H F H 179.96(10) 1_555 2_555 ?
H F H 180.00(7) 2_555 7_555 ?
Sr2 H Sr2 98.05(16) 1_545 3_665 ?
Sr2 H Sr2 98.05(10) 1_545 5_455 ?
Sr2 H OH 60.67(17) 1_545 1_555 ?
Sr2 H OH 119.33(8) 1_545 2_554 ?
Sr2 H OH 119.33(10) 1_545 7_555 ?
Sr2 H F 60.67(11) 1_545 1_555 ?
Sr2 H F 119.33(7) 1_545 2_554 ?
Sr2 H H 119.33(16) 1_545 7_555 ?
Sr2 H Sr2 98.05(13) 3_665 5_455 ?
Sr2 H OH 60.67(20) 3_665 1_555 ?
Sr2 H OH 119.33(9) 3_665 2_554 ?
Sr2 H OH 119.33(11) 3_665 7_555 ?
Sr2 H F 60.67(13) 3_665 1_555 ?
Sr2 H F 119.33(9) 3_665 2_554 ?
Sr2 H H 119.33(19) 3_665 7_555 ?
Sr2 H OH 60.67(13) 5_455 1_555 ?
Sr2 H OH 119.33(6) 5_455 2_554 ?
Sr2 H OH 119.33(8) 5_455 7_555 ?
Sr2 H F 60.67(8) 5_455 1_555 ?
Sr2 H F 119.33(5) 5_455 2_554 ?
Sr2 H H 119.33(13) 5_455 7_555 ?
OH H OH 179.95(14) 1_555 2_554 ?
OH H OH 180.00(16) 1_555 7_555 ?
OH H F 180.00(12) 1_555 2_554 ?
OH H H 180.00(20) 1_555 7_555 ?
OH H F 180.00(8) 2_554 1_555 ?
OH H F 180.00(9) 7_555 1_555 ?
OH H F 180.00(7) 8_555 2_554 ?
OH H H 180.00(15) 8_555 7_555 ?
F H F 179.96(5) 1_555 2_554 ?
F H H 180.00(13) 1_555 7_555 ?

loop_
_geom_bond_atom_site_label_1
_geom_bond_atom_site_label_2
_geom_bond_distance
_geom_bond_site_symmetry_2
_geom_bond_publ_flag
Sr2 O1 2.718(4) 5_565 ?
Sr2 O2 2.520(3) 3_665 ?
Sr2 O3 2.608(3) 1_565 ?
Sr2 O3 2.5549(18) 6_565 ?
Sr2 O3 2.5549(18) 9_565 ?
Sr2 O3 2.608(3) 10_565 ?
Sr2 OH 2.461(3) 1_565 ?
Sr2 OH 2.461(3) 8_565 ?
Sr2 F 2.423(3) 1_565 ?
Sr2 H 2.779(2) 1_565 ?
Sr2 H 2.779(2) 8_565 ?
Sr1 O1 2.545(3) 1_555 ?
Sr1 O1 2.545(3) 3_665 ?
Sr1 O1 2.545(3) 5_565 ?
Sr1 O2 2.617(3) 2_554 ?
Sr1 O2 2.617(3) 4_664 ?
Sr1 O2 2.617(3) 6_564 ?
Sr1 O3 2.945(2) 7_665 ?
Sr1 O3 2.945(2) 9_565 ?
Sr1 O3 2.9447(16) 11_555 ?
Mn O1 1.720(7) 1_555 ?
Mn O2 1.637(5) 1_555 ?
Mn O3 1.658(3) 1_555 ?
Mn O3 1.658(3) 10_555 ?
O1 Sr2 2.718(3) 3_665 ?
O1 Sr1 2.545(3) 1_555 ?
O1 Sr1 2.545(3) 8_565 ?
O1 Mn 1.720(7) 1_555 ?
O1 O2 2.809(5) 1_555 ?
O1 O3 2.768(4) 1_555 ?
O1 O3 2.768(4) 10_555 ?
O2 Sr2 2.520(4) 5_565 ?
O2 Sr1 2.617(3) 2_655 ?
O2 Sr1 2.617(3) 7_665 ?
O2 Mn 1.637(5) 1_555 ?
O2 O1 2.809(5) 1_555 ?
O2 O3 2.679(2) 1_555 ?
O2 O3 2.679(2) 10_555 ?
O3 Sr2 2.608(3) 1_545 ?
O3 Sr2 2.5549(16) 2_654 ?
O3 Sr1 2.945(2) 7_665 ?
O3 Mn 1.658(3) 1_555 ?
O3 O1 2.768(4) 1_555 ?
O3 O2 2.679(2) 1_555 ?
O3 O3 2.6326(19) 10_555 ?
OH Sr2 2.461(3) 1_545 ?
OH Sr2 2.461(3) 3_665 ?
OH Sr2 2.4610(17) 5_455 ?
OH OH 2.8583(14) 7_555 ?
OH F 0.4313(10) 1_555 ?
OH H 0.9300(14) 1_555 ?
OH H 2.7909(14) 2_555 ?
OH H 1.9283(14) 7_555 ?
F Sr2 2.423(3) 1_545 ?
F Sr2 2.423(3) 3_665 ?
F Sr2 2.4229(17) 5_455 ?
F OH 0.4313(10) 1_555 ?
F H 1.3613(10) 1_555 ?
F H 2.3596(10) 2_555 ?
F H 2.3596(10) 7_555 ?
H Sr2 2.779(2) 1_545 ?
H Sr2 2.779(3) 3_665 ?
H Sr2 2.7792(16) 5_455 ?
H OH 0.9300(14) 1_555 ?
H OH 2.7909(14) 2_554 ?
H OH 1.9283(14) 7_555 ?
H F 1.3613(10) 1_555 ?
H F 2.3596(10) 2_554 ?
H H 0.9983(14) 7_555 ?
